data_7154217
loop_
_publ_author_name
'Roacho, Robinson I.'
'Metta-Maga\~na, Alejandro'
'Pe\~na-Cabrera, Eduardo'
'Pannell, Keith'

_publ_section_title
;
 Unprecedented one-pot sequential thiolate substitutions under mild
 conditions leading to a red emissive BODIPY dye 3,5,8-tris(PhS)-BODIPY.
;
_journal_issue 4
_journal_name_full 'Organic &amp; biomolecular chemistry'
_journal_page_first 995
_journal_page_last 999
_journal_paper_doi 10.1039/c4ob01892c
_journal_volume 13
_journal_year 2015
_chemical_formula_sum 'C21 H15 B F2 N2 S2'
_chemical_formula_weight 408.28
_chemical_name_systematic
;
 ?
;
_space_group_crystal_system triclinic
_space_group_IT_number 2
_space_group_name_Hall '-P 1'
_space_group_name_H-M_alt 'P -1'
_symmetry_space_group_name_Hall '-P 1'
_symmetry_space_group_name_H-M 'P -1'
_atom_sites_solution_hydrogens difmap
_audit_creation_method SHELXL-2013
_cell_angle_alpha 83.242(6)
_cell_angle_beta 75.289(6)
_cell_angle_gamma 68.965(7)
_cell_formula_units_Z 2
_cell_length_a 9.144(4)
_cell_length_b 9.856(4)
_cell_length_c 11.616(4)
_cell_measurement_temperature 296(2)
_cell_volume 944.7(7)
_computing_cell_refinement 'Bruker SAINT'
_computing_data_collection 'Bruker APEX2'
_computing_data_reduction 'Bruker SAINT'
_computing_molecular_graphics 'Bruker SHELXTL'
_computing_publication_material 'Bruker SHELXTL'
_computing_structure_refinement 'SHELXL-2013 (Sheldrick, 2013)'
_computing_structure_solution 'SHELXS-97 (Sheldrick, 2008)'
_diffrn_ambient_temperature 296(2)
_diffrn_measured_fraction_theta_full 0.997
_diffrn_measured_fraction_theta_max 0.994
_diffrn_measurement_device_type 'Bruker APEX CCD'
_diffrn_measurement_method '\f and \w scans'
_diffrn_radiation_monochromator graphite
_diffrn_radiation_source 'fine-focus sealed tube'
_diffrn_radiation_type MoK\a
_diffrn_radiation_wavelength 0.71073
_diffrn_reflns_av_R_equivalents 0.0222
_diffrn_reflns_av_unetI/netI 0.0324
_diffrn_reflns_Laue_measured_fraction_full 0.997
_diffrn_reflns_Laue_measured_fraction_max 0.994
_diffrn_reflns_limit_h_max 11
_diffrn_reflns_limit_h_min -8
_diffrn_reflns_limit_k_max 12
_diffrn_reflns_limit_k_min -12
_diffrn_reflns_limit_l_max 14
_diffrn_reflns_limit_l_min -13
_diffrn_reflns_number 9151
_diffrn_reflns_point_group_measured_fraction_full 0.997
_diffrn_reflns_point_group_measured_fraction_max 0.994
_diffrn_reflns_theta_full 25.242
_diffrn_reflns_theta_max 25.999
_diffrn_reflns_theta_min 1.813
_exptl_absorpt_coefficient_mu 0.310
_exptl_absorpt_correction_T_max 0.994
_exptl_absorpt_correction_T_min 0.951
_exptl_absorpt_correction_type multi-scan
_exptl_crystal_density_diffrn 1.435
_exptl_crystal_F_000 420
_exptl_crystal_size_max 0.164
_exptl_crystal_size_mid 0.045
_exptl_crystal_size_min 0.021
_refine_diff_density_max 0.226
_refine_diff_density_min -0.288
_refine_diff_density_rms 0.039
_refine_ls_extinction_method none
_refine_ls_goodness_of_fit_ref 0.747
_refine_ls_hydrogen_treatment refall
_refine_ls_matrix_type full
_refine_ls_number_parameters 313
_refine_ls_number_reflns 3703
_refine_ls_number_restraints 0
_refine_ls_restrained_S_all 0.747
_refine_ls_R_factor_all 0.0680
_refine_ls_R_factor_gt 0.0410
_refine_ls_shift/su_max 0.000
_refine_ls_shift/su_mean 0.000
_refine_ls_structure_factor_coef Fsqd
_refine_ls_weighting_details
;
 w=1/[\s^2^(Fo^2^)+(0.1000P)^2^+0.7034P]
 where P=(Fo^2^+2Fc^2^)/3
;
_refine_ls_weighting_scheme calc
_refine_ls_wR_factor_gt 0.1088
_refine_ls_wR_factor_ref 0.1382
_reflns_Friedel_coverage 0.000
_reflns_number_gt 2557
_reflns_number_total 3703
_reflns_threshold_expression 'I > 2\s(I)'
_cod_data_source_file c4ob01892c2.cif
_cod_data_source_block 609RR_0mS
_cod_depositor_comments 'Adding full bibliography for 7154216--7154218.cif.'
_cod_original_cell_volume 944.8(6)
_cod_database_code 7154217
_shelx_space_group_comment
;
The symmetry employed for this shelxl refinement is uniquely defined
by the following loop, which should always be used as a source of
symmetry information in preference to the above space-group names.
They are only intended as comments.
;
_shelxl_version_number 2013-2

loop_
_space_group_symop_operation_xyz
'x, y, z'
'-x, -y, -z'

loop_
_atom_site_label
_atom_site_type_symbol
_atom_site_fract_x
_atom_site_fract_y
_atom_site_fract_z
_atom_site_U_iso_or_equiv
_atom_site_adp_type
_atom_site_occupancy
_atom_site_site_symmetry_order
_atom_site_calc_flag
S1 S 0.70675(9) -0.16441(8) 0.10871(6) 0.0583(2) Uani 1 1 d
S2 S 0.83855(12) 0.45147(9) -0.03484(8) 0.0745(3) Uani 1 1 d
B1 B 0.8968(4) 0.2059(3) 0.1693(3) 0.0483(7) Uani 1 1 d
N1 N 0.8235(2) 0.1969(2) 0.06346(17) 0.0442(5) Uani 1 1 d
N2 N 0.9187(3) 0.0612(2) 0.23892(18) 0.0484(5) Uani 1 1 d
F1 F 1.04176(19) 0.22642(19) 0.12661(14) 0.0644(4) Uani 1 1 d
F2 F 0.7907(2) 0.32042(16) 0.24012(13) 0.0637(4) Uani 1 1 d
C1 C 1.0027(4) 0.0121(4) 0.3247(2) 0.0595(7) Uani 1 1 d
H1 H 1.058(4) 0.065(3) 0.344(3) 0.068(9) Uiso 1 1 d
C2 C 0.9965(4) -0.1213(4) 0.3680(3) 0.0642(8) Uani 1 1 d
H2 H 1.048(4) -0.177(3) 0.425(3) 0.069(9) Uiso 1 1 d
C3 C 0.9064(3) -0.1581(3) 0.3072(2) 0.0554(7) Uani 1 1 d
H3 H 0.882(3) -0.245(3) 0.316(2) 0.060(8) Uiso 1 1 d
C4 C 0.8585(3) -0.0444(3) 0.2255(2) 0.0466(6) Uani 1 1 d
C5 C 0.7779(3) -0.0289(3) 0.1332(2) 0.0452(6) Uani 1 1 d
C6 C 0.7643(3) 0.0870(3) 0.0527(2) 0.0447(5) Uani 1 1 d
C7 C 0.6995(3) 0.1213(3) -0.0496(2) 0.0517(6) Uani 1 1 d
H7 H 0.654(3) 0.063(3) -0.079(2) 0.055(7) Uiso 1 1 d
C8 C 0.7188(3) 0.2462(3) -0.0992(2) 0.0531(6) Uani 1 1 d
H8 H 0.693(3) 0.297(3) -0.165(3) 0.060(8) Uiso 1 1 d
C9 C 0.7937(3) 0.2938(3) -0.0265(2) 0.0484(6) Uani 1 1 d
C10 C 0.5848(3) -0.1884(3) 0.2500(2) 0.0466(6) Uani 1 1 d
C11 C 0.5821(4) -0.3264(3) 0.2802(3) 0.0579(7) Uani 1 1 d
H11 H 0.644(4) -0.399(4) 0.237(3) 0.073(10) Uiso 1 1 d
C12 C 0.4811(5) -0.3507(4) 0.3836(3) 0.0730(9) Uani 1 1 d
H12 H 0.466(5) -0.435(4) 0.398(4) 0.106(13) Uiso 1 1 d
C13 C 0.3873(5) -0.2396(5) 0.4587(3) 0.0775(10) Uani 1 1 d
H13 H 0.319(4) -0.258(4) 0.524(3) 0.092(11) Uiso 1 1 d
C14 C 0.3926(4) -0.1034(4) 0.4295(3) 0.0736(9) Uani 1 1 d
H14 H 0.330(4) -0.031(4) 0.476(3) 0.071(10) Uiso 1 1 d
C15 C 0.4886(4) -0.0766(3) 0.3248(3) 0.0644(8) Uani 1 1 d
H15 H 0.495(4) 0.016(4) 0.307(3) 0.080(10) Uiso 1 1 d
C16 C 0.7897(3) 0.5341(3) -0.1703(2) 0.0549(7) Uani 1 1 d
C17 C 0.9125(4) 0.5459(3) -0.2630(3) 0.0650(8) Uani 1 1 d
H17 H 1.024(4) 0.503(3) -0.251(3) 0.077(10) Uiso 1 1 d
C18 C 0.8763(5) 0.6166(4) -0.3684(3) 0.0791(10) Uani 1 1 d
H18 H 0.968(5) 0.618(4) -0.430(3) 0.090(11) Uiso 1 1 d
C19 C 0.7213(5) 0.6726(4) -0.3803(3) 0.0800(10) Uani 1 1 d
H19 H 0.685(5) 0.724(4) -0.454(4) 0.102(12) Uiso 1 1 d
C20 C 0.5999(5) 0.6631(4) -0.2881(4) 0.0780(10) Uani 1 1 d
H20 H 0.489(5) 0.702(4) -0.294(4) 0.110(13) Uiso 1 1 d
C21 C 0.6318(4) 0.5958(3) -0.1821(3) 0.0676(8) Uani 1 1 d
H21 H 0.558(4) 0.589(4) -0.119(3) 0.087(11) Uiso 1 1 d

loop_
_atom_site_aniso_label
_atom_site_aniso_U_11
_atom_site_aniso_U_22
_atom_site_aniso_U_33
_atom_site_aniso_U_23
_atom_site_aniso_U_13
_atom_site_aniso_U_12
S1 0.0765(5) 0.0624(4) 0.0469(4) -0.0089(3) -0.0034(3) -0.0420(4)
S2 0.1146(7) 0.0623(5) 0.0729(5) 0.0124(4) -0.0431(5) -0.0511(5)
B1 0.0533(16) 0.0553(17) 0.0424(15) -0.0070(13) -0.0059(12) -0.0273(14)
N1 0.0499(11) 0.0459(11) 0.0415(11) -0.0028(9) -0.0084(9) -0.0228(9)
N2 0.0539(12) 0.0557(12) 0.0411(11) -0.0059(9) -0.0118(9) -0.0232(10)
F1 0.0654(10) 0.0878(12) 0.0565(9) -0.0012(8) -0.0118(8) -0.0476(9)
F2 0.0813(11) 0.0564(9) 0.0518(9) -0.0148(7) -0.0069(8) -0.0231(8)
C1 0.0650(17) 0.0739(19) 0.0463(15) -0.0040(13) -0.0180(13) -0.0274(15)
C2 0.0712(19) 0.073(2) 0.0458(15) 0.0055(14) -0.0188(14) -0.0205(16)
C3 0.0635(17) 0.0543(16) 0.0442(14) 0.0029(12) -0.0075(12) -0.0197(14)
C4 0.0509(14) 0.0490(14) 0.0397(13) -0.0053(10) -0.0043(11) -0.0199(11)
C5 0.0477(13) 0.0489(13) 0.0412(12) -0.0074(10) -0.0009(10) -0.0236(11)
C6 0.0493(13) 0.0480(13) 0.0414(13) -0.0062(10) -0.0072(10) -0.0228(11)
C7 0.0587(15) 0.0588(15) 0.0474(14) -0.0037(12) -0.0154(12) -0.0288(13)
C8 0.0640(17) 0.0562(15) 0.0443(14) 0.0030(12) -0.0180(13) -0.0243(13)
C9 0.0535(14) 0.0493(14) 0.0439(13) -0.0013(11) -0.0084(11) -0.0214(12)
C10 0.0527(14) 0.0476(14) 0.0454(13) 0.0010(11) -0.0128(11) -0.0238(12)
C11 0.0764(19) 0.0479(15) 0.0547(16) 0.0027(13) -0.0191(15) -0.0259(15)
C12 0.103(3) 0.077(2) 0.0586(19) 0.0242(17) -0.0301(19) -0.055(2)
C13 0.078(2) 0.119(3) 0.0520(18) 0.014(2) -0.0154(17) -0.059(2)
C14 0.0591(19) 0.089(2) 0.065(2) -0.0204(19) 0.0036(16) -0.0239(18)
C15 0.0637(18) 0.0540(17) 0.071(2) -0.0107(14) 0.0005(15) -0.0224(14)
C16 0.0672(17) 0.0425(13) 0.0602(16) -0.0013(12) -0.0133(14) -0.0258(13)
C17 0.0667(19) 0.0485(15) 0.080(2) -0.0054(14) -0.0073(16) -0.0257(14)
C18 0.102(3) 0.067(2) 0.066(2) -0.0036(16) 0.008(2) -0.044(2)
C19 0.109(3) 0.065(2) 0.072(2) 0.0100(17) -0.029(2) -0.035(2)
C20 0.081(2) 0.0603(19) 0.094(3) 0.0102(18) -0.034(2) -0.0195(17)
C21 0.0608(19) 0.0615(18) 0.073(2) 0.0004(15) -0.0046(16) -0.0197(15)

loop_
_atom_type_symbol
_atom_type_description
_atom_type_scat_dispersion_real
_atom_type_scat_dispersion_imag
_atom_type_scat_source
C C 0.0033 0.0016 'International Tables Vol C Tables 4.2.6.8 and 6.1.1.4'
H H 0.0000 0.0000 'International Tables Vol C Tables 4.2.6.8 and 6.1.1.4'
B B 0.0013 0.0007 'International Tables Vol C Tables 4.2.6.8 and 6.1.1.4'
F F 0.0171 0.0103 'International Tables Vol C Tables 4.2.6.8 and 6.1.1.4'
S S 0.1246 0.1234 'International Tables Vol C Tables 4.2.6.8 and 6.1.1.4'
N N 0.0061 0.0033 'International Tables Vol C Tables 4.2.6.8 and 6.1.1.4'

loop_
_geom_angle_atom_site_label_1
_geom_angle_atom_site_label_2
_geom_angle_atom_site_label_3
_geom_angle
C5 S1 C10 103.36(11)
C9 S2 C16 102.34(12)
F1 B1 F2 109.9(2)
F1 B1 N2 110.6(2)
F2 B1 N2 110.7(2)
F1 B1 N1 110.2(2)
F2 B1 N1 109.1(2)
N2 B1 N1 106.2(2)
C9 N1 C6 107.44(19)
C9 N1 B1 128.1(2)
C6 N1 B1 124.3(2)
C1 N2 C4 107.1(2)
C1 N2 B1 126.1(2)
C4 N2 B1 126.7(2)
N2 C1 C2 110.3(3)
N2 C1 H1 120.7(19)
C2 C1 H1 128.9(19)
C1 C2 C3 107.4(3)
C1 C2 H2 125.6(19)
C3 C2 H2 127.0(19)
C2 C3 C4 107.4(3)
C2 C3 H3 127.5(17)
C4 C3 H3 125.1(17)
N2 C4 C3 107.8(2)
N2 C4 C5 119.7(2)
C3 C4 C5 132.2(2)
C6 C5 C4 121.2(2)
C6 C5 S1 117.31(19)
C4 C5 S1 121.30(19)
C5 C6 N1 120.8(2)
C5 C6 C7 131.7(2)
N1 C6 C7 107.5(2)
C8 C7 C6 108.3(2)
C8 C7 H7 126.8(16)
C6 C7 H7 124.9(16)
C7 C8 C9 107.3(2)
C7 C8 H8 131.1(18)
C9 C8 H8 121.6(18)
N1 C9 C8 109.5(2)
N1 C9 S2 119.89(19)
C8 C9 S2 130.6(2)
C11 C10 C15 119.7(3)
C11 C10 S1 116.5(2)
C15 C10 S1 123.7(2)
C10 C11 C12 119.6(3)
C10 C11 H11 122(2)
C12 C11 H11 118(2)
C13 C12 C11 120.6(3)
C13 C12 H12 118(3)
C11 C12 H12 121(3)
C14 C13 C12 119.6(3)
C14 C13 H13 122(2)
C12 C13 H13 118(2)
C13 C14 C15 120.5(3)
C13 C14 H14 120(2)
C15 C14 H14 119(2)
C14 C15 C10 120.0(3)
C14 C15 H15 120(2)
C10 C15 H15 120(2)
C17 C16 C21 119.7(3)
C17 C16 S2 118.1(2)
C21 C16 S2 122.1(2)
C16 C17 C18 119.2(3)
C16 C17 H17 118.0(19)
C18 C17 H17 122.8(19)
C19 C18 C17 120.6(3)
C19 C18 H18 125(2)
C17 C18 H18 115(2)
C20 C19 C18 120.1(4)
C20 C19 H19 114(2)
C18 C19 H19 126(2)
C19 C20 C21 120.5(4)
C19 C20 H20 122(2)
C21 C20 H20 118(2)
C20 C21 C16 119.8(3)
C20 C21 H21 124(2)
C16 C21 H21 116(2)

loop_
_geom_bond_atom_site_label_1
_geom_bond_atom_site_label_2
_geom_bond_distance
S1 C5 1.759(2)
S1 C10 1.778(3)
S2 C9 1.731(3)
S2 C16 1.770(3)
B1 F1 1.371(3)
B1 F2 1.385(3)
B1 N2 1.528(4)
B1 N1 1.567(3)
N1 C9 1.342(3)
N1 C6 1.404(3)
N2 C1 1.351(3)
N2 C4 1.380(3)
C1 C2 1.367(4)
C1 H1 0.93(3)
C2 C3 1.371(4)
C2 H2 0.92(3)
C3 C4 1.399(4)
C3 H3 0.94(3)
C4 C5 1.413(3)
C5 C6 1.379(3)
C6 C7 1.413(3)
C7 C8 1.347(4)
C7 H7 0.95(3)
C8 C9 1.421(4)
C8 H8 0.90(3)
C10 C11 1.372(4)
C10 C15 1.372(4)
C11 C12 1.372(5)
C11 H11 0.85(3)
C12 C13 1.367(5)
C12 H12 0.89(4)
C13 C14 1.360(5)
C13 H13 0.90(4)
C14 C15 1.368(5)
C14 H14 0.87(3)
C15 H15 0.93(3)
C16 C17 1.373(4)
C16 C21 1.387(4)
C17 C18 1.390(5)
C17 H17 1.00(3)
C18 C19 1.361(5)
C18 H18 0.96(4)
C19 C20 1.355(5)
C19 H19 1.01(4)
C20 C21 1.376(5)
C20 H20 0.96(4)
C21 H21 0.87(4)

loop_
_geom_torsion_atom_site_label_1
_geom_torsion_atom_site_label_2
_geom_torsion_atom_site_label_3
_geom_torsion_atom_site_label_4
_geom_torsion
F1 B1 N1 C9 -55.0(3)
F2 B1 N1 C9 65.7(3)
N2 B1 N1 C9 -174.9(2)
F1 B1 N1 C6 130.5(2)
F2 B1 N1 C6 -108.8(3)
N2 B1 N1 C6 10.6(3)
F1 B1 N2 C1 48.5(3)
F2 B1 N2 C1 -73.6(3)
N1 B1 N2 C1 168.1(2)
F1 B1 N2 C4 -130.7(2)
F2 B1 N2 C4 107.2(3)
N1 B1 N2 C4 -11.1(3)
C4 N2 C1 C2 -0.8(3)
B1 N2 C1 C2 179.8(2)
N2 C1 C2 C3 0.4(4)
C1 C2 C3 C4 0.2(3)
C1 N2 C4 C3 0.9(3)
B1 N2 C4 C3 -179.7(2)
C1 N2 C4 C5 -173.9(2)
B1 N2 C4 C5 5.4(4)
C2 C3 C4 N2 -0.7(3)
C2 C3 C4 C5 173.2(3)
N2 C4 C5 C6 2.9(4)
C3 C4 C5 C6 -170.5(3)
N2 C4 C5 S1 177.24(17)
C3 C4 C5 S1 3.9(4)
C10 S1 C5 C6 -131.1(2)
C10 S1 C5 C4 54.3(2)
C4 C5 C6 N1 -3.1(4)
S1 C5 C6 N1 -177.68(17)
C4 C5 C6 C7 175.6(3)
S1 C5 C6 C7 1.1(4)
C9 N1 C6 C5 179.9(2)
B1 N1 C6 C5 -4.6(4)
C9 N1 C6 C7 0.9(3)
B1 N1 C6 C7 176.3(2)
C5 C6 C7 C8 -178.6(3)
N1 C6 C7 C8 0.2(3)
C6 C7 C8 C9 -1.2(3)
C6 N1 C9 C8 -1.7(3)
B1 N1 C9 C8 -176.9(2)
C6 N1 C9 S2 175.52(18)
B1 N1 C9 S2 0.3(3)
C7 C8 C9 N1 1.8(3)
C7 C8 C9 S2 -174.9(2)
C16 S2 C9 N1 176.6(2)
C16 S2 C9 C8 -6.9(3)
C5 S1 C10 C11 -146.3(2)
C5 S1 C10 C15 37.7(3)
C15 C10 C11 C12 1.2(4)
S1 C10 C11 C12 -174.9(2)
C10 C11 C12 C13 -2.3(5)
C11 C12 C13 C14 1.1(5)
C12 C13 C14 C15 1.2(5)
C13 C14 C15 C10 -2.2(5)
C11 C10 C15 C14 1.0(5)
S1 C10 C15 C14 176.9(3)
C9 S2 C16 C17 -113.4(2)
C9 S2 C16 C21 71.4(3)
C21 C16 C17 C18 -1.6(4)
S2 C16 C17 C18 -176.9(2)
C16 C17 C18 C19 -0.6(5)
C17 C18 C19 C20 1.7(5)
C18 C19 C20 C21 -0.6(6)
C19 C20 C21 C16 -1.6(5)
C17 C16 C21 C20 2.7(5)
S2 C16 C21 C20 177.8(3)
